data_4101312
loop_
_publ_author_name
'Tancharakorn, Somchai'
'Fabbiani, Francesca P A'
'Allan, David R'
'Kamenev, Konstantin V'
'Robertson, Neil'

_publ_section_title
;
 Combined magnetic and single-crystal X-ray structural study of the
 linear chain antiferromagnet [(CH3)4N][MnCl3] under varying pressure.
;
_journal_issue 28
_journal_name_full 'Journal of the American Chemical Society'
_journal_page_first 9205
_journal_page_last 9210
_journal_paper_doi 10.1021/ja061923i
_journal_volume 128
_journal_year 2006
_chemical_formula_moiety '[(CH4)3N] [MnCl3]'
_chemical_formula_sum 'C4 H12 Cl3 Mn N'
_chemical_formula_weight 235.44
_space_group_IT_number 176
_symmetry_cell_setting hexagonal
_symmetry_space_group_name_Hall '-P 6c'
_symmetry_space_group_name_H-M 'P 63/m'
_atom_sites_solution_hydrogens none
_atom_sites_solution_primary direct
_audit_creation_date 06-03-05
_audit_creation_method CRYSTALS_ver_12.24
_cell_angle_alpha 90
_cell_angle_beta 90
_cell_angle_gamma 120
_cell_formula_units_Z 2
_cell_length_a 9.1880(13)
_cell_length_b 9.1880(13)
_cell_length_c 6.5230(13)
_cell_measurement_reflns_used 806
_cell_measurement_temperature 293
_cell_measurement_theta_max 26
_cell_measurement_theta_min 4
_cell_volume 476.89(13)
_computing_cell_refinement 'SAINT (Siemens ,1995)'
_computing_data_collection 'SMART (Siemens, 1993)'
_computing_data_reduction 'SAINT (Siemens ,1995)'
_computing_molecular_graphics 'CAMERON (Watkin et al 1996)'
_computing_publication_material 'CRYSTALS (Betteridge et al 2003)'
_computing_structure_refinement 'CRYSTALS (Betteridge et al 2003)'
_computing_structure_solution 'SIR92 (Altomare et al, 1994)'
_diffrn_ambient_temperature 293
_diffrn_measured_fraction_theta_full 0.713
_diffrn_measured_fraction_theta_max 0.588
_diffrn_measurement_device_type 'Bruker SMART'
_diffrn_measurement_method \w
_diffrn_radiation_monochromator graphite
_diffrn_radiation_type 'Mo K\a'
_diffrn_radiation_wavelength 0.6984
_diffrn_reflns_av_R_equivalents 0.0394
_diffrn_reflns_limit_h_max 7
_diffrn_reflns_limit_h_min 0
_diffrn_reflns_limit_k_max 8
_diffrn_reflns_limit_k_min 0
_diffrn_reflns_limit_l_max 8
_diffrn_reflns_limit_l_min 0
_diffrn_reflns_number 1628
_diffrn_reflns_theta_full 20.294
_diffrn_reflns_theta_max 26.356
_diffrn_reflns_theta_min 4.040
_diffrn_standards_number 0
_exptl_absorpt_coefficient_mu 2.147
_exptl_absorpt_correction_T_max 0.77
_exptl_absorpt_correction_T_min 0.77
_exptl_absorpt_correction_type multi-scan
_exptl_absorpt_process_details
; 
 SHADE (Parsons, 2004)
 SADABS (Siemens, 1996) 
 The following data are from Sadabs:
;
_exptl_crystal_colour pink
_exptl_crystal_density_diffrn 1.555
_exptl_crystal_description block
_exptl_crystal_F_000 214
_exptl_crystal_size_max 0.15
_exptl_crystal_size_mid 0.12
_exptl_crystal_size_min 0.12
_refine_diff_density_max 0.36
_refine_diff_density_min -0.33
_refine_ls_extinction_method None
_refine_ls_goodness_of_fit_ref 1.0572
_refine_ls_hydrogen_treatment none
_refine_ls_matrix_type full
_refine_ls_number_parameters 17
_refine_ls_number_reflns 173
_refine_ls_number_restraints 2
_refine_ls_R_factor_all 0.0516
_refine_ls_R_factor_gt 0.0433
_refine_ls_shift/su_max 0.006255
_refine_ls_structure_factor_coef F
_refine_ls_weighting_details
;
 Method, part 1, Chebychev polynomial, (Watkin, 1994, Prince, 1982) 
 [weight] = 1.0/[A~0~*T~0~(x)+A~1~*T~1~(x) ... +A~n-1~]*T~n-1~(x)] 
 where A~i~ are the Chebychev coefficients listed below and x= Fcalc/Fmax 
 Method = Robust Weighting (Prince, 1982) 
 W = [weight] * [1-(deltaF/6*sigmaF)^2^]^2^ 
 A~i~ are: 
 14.1 -10.8 10.2 
;
_refine_ls_weighting_scheme calc
_refine_ls_wR_factor_all 0.0583
_refine_ls_wR_factor_gt 0.0563
_refine_ls_wR_factor_ref 0.0567
_reflns_limit_h_max 0
_reflns_limit_h_min -8
_reflns_limit_k_max 10
_reflns_limit_k_min 0
_reflns_limit_l_max 8
_reflns_limit_l_min 0
_reflns_number_gt 173
_reflns_number_total 207
_reflns_threshold_expression I>3.00u(I)
_cod_data_source_file ja061923isi20060329_052119.cif
_cod_data_source_block TMMC_ambient_cif
_cod_depositor_comments
;
The following automatic conversions were performed:
'_symmetry_cell_setting' value 'Hexagonal' changed to 'hexagonal'
according to '/home/saulius/struct/CIF-dictionaries/cif_core.dic'
dictionary named 'cif_core.dic' version 2.4.1 from
2010-06-29.

'_exptl_absorpt_correction_type' value 'Multi-scan' changed
to 'multi-scan' according to
'/home/saulius/struct/CIF-dictionaries/cif_core.dic' dictionary named
'cif_core.dic' version 2.4.1 from 2010-06-29.

Automatic conversion script
Id: cif_fix_enum 1527 2010-12-29 10:47:43Z saulius 
;
_cod_original_sg_symbol_H-M 'P 63/m '
_cod_original_formula_sum 'C4 H12 Cl3 Mn1 N1'
_cod_database_code 4101312

loop_
_symmetry_equiv_pos_as_xyz
x,y,z
-x,-y,-z
x-y,x,z+1/2
-x+y,-x,-z+1/2
-y,x-y,z
y,-x+y,-z
-x,-y,z+1/2
x,y,-z+1/2
-x+y,-x,z
x-y,x,-z
y,-x+y,z+1/2
-y,x-y,-z+1/2

loop_
_atom_site_label
_atom_site_type_symbol
_atom_site_fract_x
_atom_site_fract_y
_atom_site_fract_z
_atom_site_U_iso_or_equiv
_atom_site_occupancy
_atom_site_adp_type
_atom_site_refinement_flags_posn
_atom_site_refinement_flags_adp
Mn1 Mn 1.0000 0.0000 0.5000 0.0320 1.0000 Uani S T
Cl2 Cl 0.7520(2) -0.0982(2) 0.2500 0.0387 1.0000 Uani S T
N3 N 1.3333 -0.3333 0.7500 0.0304 1.0000 Uani DS T
C4 C 1.3333 -0.3333 0.5203(15) 0.19(3) 0.5000 Uiso DS .
C1 C 1.1571(12) -0.3778(19) 0.803(3) 0.103(6) 0.5000 Uiso D .

loop_
_atom_site_aniso_label
_atom_site_aniso_U_11
_atom_site_aniso_U_22
_atom_site_aniso_U_33
_atom_site_aniso_U_23
_atom_site_aniso_U_13
_atom_site_aniso_U_12
Mn1 0.0368(10) 0.0368(10) 0.0225(8) 0.0000 0.0000 0.0184(5)
Cl2 0.0318(12) 0.0497(13) 0.0321(8) 0.0000 0.0000 0.0185(9)
N3 0.026(3) 0.026(3) 0.040(4) 0.0000 0.0000 0.0128(17)

loop_
_atom_type_symbol
_atom_type_scat_dispersion_real
_atom_type_scat_dispersion_imag
_atom_type_scat_Cromer_Mann_a1
_atom_type_scat_Cromer_Mann_b1
_atom_type_scat_Cromer_Mann_a2
_atom_type_scat_Cromer_Mann_b2
_atom_type_scat_Cromer_Mann_a3
_atom_type_scat_Cromer_Mann_b3
_atom_type_scat_Cromer_Mann_a4
_atom_type_scat_Cromer_Mann_b4
_atom_type_scat_Cromer_Mann_c
_atom_type_scat_source
C 0.0033 0.0016 2.3100 20.8439 1.0200 10.2075 1.5886 0.5687 0.8650 51.6512 0.2156 'International Tables Vol C 4.2.6.8 and 6.1.1.4'
N 0.0061 0.0033 12.2126 0.0057 3.1322 9.8933 2.0125 28.9975 1.1663 0.5826 -11.5290 'International Tables Vol C 4.2.6.8 and 6.1.1.4'
Cl 0.1484 0.1585 11.4604 0.0104 7.1964 1.1662 6.2556 18.5194 1.6455 47.7784 -9.5574 'International Tables Vol C 4.2.6.8 and 6.1.1.4'
Mn 0.3368 0.7283 11.2819 5.3409 7.3573 0.3432 3.0193 17.8674 2.2441 83.7543 1.0896 'International Tables Vol C 4.2.6.8 and 6.1.1.4'

loop_
_geom_angle_atom_site_label_1
_geom_angle_site_symmetry_1
_geom_angle_atom_site_label_2
_geom_angle_atom_site_label_3
_geom_angle_site_symmetry_3
_geom_angle
_geom_angle_publ_flag
Cl2 5_645 Mn1 Cl2 6_666 179.996 yes
Cl2 5_645 Mn1 Cl2 4_765 84.06(4) yes
Cl2 6_666 Mn1 Cl2 4_765 95.94(4) yes
Cl2 5_645 Mn1 Cl2 7_755 95.94(4) yes
Cl2 6_666 Mn1 Cl2 7_755 84.06(4) yes
Cl2 4_765 Mn1 Cl2 7_755 95.94(4) yes
Cl2 5_645 Mn1 Cl2 3_545 95.94(4) yes
Cl2 6_666 Mn1 Cl2 3_545 84.06(4) yes
Cl2 4_765 Mn1 Cl2 3_545 179.996 yes
Cl2 7_755 Mn1 Cl2 3_545 84.06(4) yes
Cl2 5_645 Mn1 Cl2 . 84.06(4) yes
Cl2 6_666 Mn1 Cl2 . 95.94(4) yes
Cl2 4_765 Mn1 Cl2 . 84.06(4) yes
Cl2 7_755 Mn1 Cl2 . 179.996 yes
Cl2 3_545 Mn1 Cl2 . 95.94(4) yes
Mn1 . Cl2 Mn1 3_544 78.73(5) yes
C4 4_866 N3 C1 5_635 76.7(7) yes
C4 4_866 N3 C1 12_636 103.3(7) yes
C1 5_635 N3 C1 12_636 26.5(14) yes
C4 4_866 N3 C1 4_866 103.3(7) yes
C1 5_635 N3 C1 4_866 121.76(19) yes
C1 12_636 N3 C1 4_866 114.9(5) yes
C4 4_866 N3 C1 9_865 76.7(7) yes
C1 5_635 N3 C1 9_865 114.9(5) yes
C1 12_636 N3 C1 9_865 121.76(19) yes
C1 4_866 N3 C1 9_865 26.5(14) yes
C4 4_866 N3 C1 8_556 103.3(7) yes
C1 5_635 N3 C1 8_556 121.76(19) yes
C1 12_636 N3 C1 8_556 114.9(5) yes
C1 4_866 N3 C1 8_556 114.9(5) yes
C1 9_865 N3 C1 8_556 121.76(19) yes
C4 4_866 N3 C4 . 179.992 yes
C1 5_635 N3 C4 . 103.3(7) yes
C1 12_636 N3 C4 . 76.7(7) yes
C1 4_866 N3 C4 . 76.7(7) yes
C1 9_865 N3 C4 . 103.3(7) yes
C4 4_866 N3 C1 . 76.7(7) yes
C1 5_635 N3 C1 . 114.9(5) yes
C1 12_636 N3 C1 . 121.76(19) yes
C1 4_866 N3 C1 . 121.76(19) yes
C1 9_865 N3 C1 . 114.9(5) yes
C1 8_556 N3 C4 . 76.7(7) yes
C1 8_556 N3 C1 . 26.5(14) yes
C4 . N3 C1 . 103.3(7) yes

loop_
_geom_bond_atom_site_label_1
_geom_bond_atom_site_label_2
_geom_bond_site_symmetry_2
_geom_bond_distance
_geom_bond_publ_flag
Mn1 Cl2 5_645 2.5711(13) yes
Mn1 Cl2 6_666 2.5711(13) yes
Mn1 Cl2 4_765 2.5711(13) yes
Mn1 Cl2 7_755 2.5711(13) yes
Mn1 Cl2 3_545 2.5711(13) yes
Mn1 Cl2 . 2.5711(13) yes
N3 C4 4_866 1.498(10) yes
N3 C1 5_635 1.498(8) yes
N3 C1 12_636 1.498(8) yes
N3 C1 4_866 1.498(8) yes
N3 C1 9_865 1.498(8) yes
N3 C1 8_556 1.498(8) yes
N3 C4 . 1.498(10) yes
N3 C1 . 1.498(8) yes
